data_7221818
loop_
_publ_author_name
'Ghosh, Dipankar'
'Lebedyt\.e, Ieva'
'Yufit, Dmitry S.'
'Damodaran, Krishna K.'
'Steed, Jonathan W.'

_publ_section_title
;
 Selective gelation of N-(4-pyridyl)nicotinamide by copper(ii) salts
;
_journal_issue 42
_journal_name_full CrystEngComm
_journal_page_first 8130
_journal_paper_doi 10.1039/C5CE00901D
_journal_volume 17
_journal_year 2015
_chemical_formula_moiety 'C26 H24 Cu N6 O6'
_chemical_formula_sum 'C26 H24 Cu N6 O6'
_chemical_formula_weight 580.05
_chemical_name_systematic
;
di(N-4-pyridylnicotinamide)copper(II)acetate 
;
_space_group_crystal_system triclinic
_space_group_IT_number 2
_space_group_name_Hall '-P 1'
_space_group_name_H-M_alt 'P -1'
_symmetry_space_group_name_Hall '-P 1'
_symmetry_space_group_name_H-M 'P -1'
_atom_sites_solution_hydrogens difmap
_atom_sites_solution_primary iterative
_atom_sites_solution_secondary difmap
_audit_creation_date 2014-09-22
_audit_creation_method
;
Olex2 1.2-beta
(compiled 2014.09.19 svn.r3010 for OlexSys, GUI svn.r4874)
;
_audit_update_record
;
2015-08-05 deposited with the CCDC.
2015-08-18 downloaded from the CCDC.
;
_cell_angle_alpha 79.288(5)
_cell_angle_beta 69.725(6)
_cell_angle_gamma 82.953(6)
_cell_formula_units_Z 1
_cell_length_a 8.0578(6)
_cell_length_b 8.3568(6)
_cell_length_c 10.1944(6)
_cell_measurement_reflns_used 3243
_cell_measurement_temperature 120.0
_cell_measurement_theta_max 32.4900
_cell_measurement_theta_min 2.4730
_cell_volume 631.44(8)
_computing_cell_refinement
;
CrysAlisPro, Agilent Technologies,
Version 1.171.36.32 (release 02-08-2013 CrysAlis171 .NET)
(compiled Aug  2 2013,16:46:58)
;
_computing_data_collection
;
CrysAlisPro, Agilent Technologies,
Version 1.171.36.32 (release 02-08-2013 CrysAlis171 .NET)
(compiled Aug  2 2013,16:46:58)
;
_computing_data_reduction
;
CrysAlisPro, Agilent Technologies,
Version 1.171.36.32 (release 02-08-2013 CrysAlis171 .NET)
(compiled Aug  2 2013,16:46:58)
;
_computing_molecular_graphics 'Olex2 (Dolomanov et al., 2009)'
_computing_publication_material 'Olex2 (Dolomanov et al., 2009)'
_computing_structure_refinement 'XL (Sheldrick, 2008)'
_computing_structure_solution 'olex2.solve (Bourhis et al., 2013)'
_diffrn_ambient_temperature 120.0
_diffrn_detector CCD
_diffrn_detector_area_resol_mean 16.1511
_diffrn_detector_type Sapphire3
_diffrn_measured_fraction_theta_full 1.000
_diffrn_measured_fraction_theta_max 1.000
_diffrn_measurement_details
;
  1 omega  -90.00  -64.00   1.0000   10.0000
omega____ theta____ kappa____ phi______ frames
    -      -28.3337 -178.0000   90.0000 26

  2 omega  -81.00  -21.00   1.0000   10.0000
omega____ theta____ kappa____ phi______ frames
    -      -28.3337  124.0000  -32.0000 60

  3 omega -100.00   22.00   1.0000   10.0000
omega____ theta____ kappa____ phi______ frames
    -      -28.3337    0.0000  -30.0000 122

  4 omega   60.00   91.00   1.0000   10.0000
omega____ theta____ kappa____ phi______ frames
    -       28.9587 -178.0000 -180.0000 31

  5 omega  -19.00   71.00   1.0000   10.0000
omega____ theta____ kappa____ phi______ frames
    -       28.9587 -100.0000 -180.0000 90

  6 omega    0.00   99.00   1.0000   10.0000
omega____ theta____ kappa____ phi______ frames
    -       28.9587   77.0000  -60.0000 99

  7 omega    3.00   97.00   1.0000   10.0000
omega____ theta____ kappa____ phi______ frames
    -       28.9587   38.0000 -150.0000 94
;
_diffrn_measurement_device '3-circle diffractometer'
_diffrn_measurement_device_type 'Xcalibur, Sapphire3'
_diffrn_measurement_method '\w scans'
_diffrn_orient_matrix_UB_11 -0.0428552000
_diffrn_orient_matrix_UB_12 0.0741789000
_diffrn_orient_matrix_UB_13 0.0228330000
_diffrn_orient_matrix_UB_21 0.0265067000
_diffrn_orient_matrix_UB_22 0.0397144000
_diffrn_orient_matrix_UB_23 -0.0712078000
_diffrn_orient_matrix_UB_31 -0.0793870000
_diffrn_orient_matrix_UB_32 -0.0203015000
_diffrn_orient_matrix_UB_33 -0.0065849000
_diffrn_radiation_collimation monochromator
_diffrn_radiation_monochromator graphite
_diffrn_radiation_type MoK\a
_diffrn_radiation_wavelength 0.71073
_diffrn_reflns_av_R_equivalents 0.0266
_diffrn_reflns_av_unetI/netI 0.0416
_diffrn_reflns_limit_h_max 11
_diffrn_reflns_limit_h_min -11
_diffrn_reflns_limit_k_max 11
_diffrn_reflns_limit_k_min -11
_diffrn_reflns_limit_l_max 14
_diffrn_reflns_limit_l_min -14
_diffrn_reflns_number 7769
_diffrn_reflns_theta_full 30.00
_diffrn_reflns_theta_max 30.00
_diffrn_reflns_theta_min 2.16
_diffrn_source 'Enhance (Mo) X-ray Source'
_diffrn_source_type 'sealed tube'
_exptl_absorpt_coefficient_mu 0.920
_exptl_absorpt_correction_T_max 1.00000
_exptl_absorpt_correction_T_min 0.91535
_exptl_absorpt_correction_type multi-scan
_exptl_absorpt_process_details
;
CrysAlisPro, Agilent Technologies,
Version 1.171.36.32 (release 02-08-2013 CrysAlis171 .NET)
(compiled Aug  2 2013,16:46:58)
Empirical absorption correction using spherical harmonics,
 implemented in SCALE3 ABSPACK scaling algorithm.
;
_exptl_crystal_colour 'clear dark violet'
_exptl_crystal_colour_lustre clear
_exptl_crystal_colour_modifier dark
_exptl_crystal_colour_primary violet
_exptl_crystal_density_diffrn 1.525
_exptl_crystal_density_method 'not measured'
_exptl_crystal_description plate
_exptl_crystal_F_000 299
_exptl_crystal_size_max 0.4
_exptl_crystal_size_mid 0.22
_exptl_crystal_size_min 0.09
_refine_diff_density_max 0.481
_refine_diff_density_min -0.419
_refine_diff_density_rms 0.067
_refine_ls_extinction_method none
_refine_ls_goodness_of_fit_ref 1.080
_refine_ls_hydrogen_treatment refall
_refine_ls_matrix_type full
_refine_ls_number_parameters 226
_refine_ls_number_reflns 3689
_refine_ls_number_restraints 0
_refine_ls_restrained_S_all 1.080
_refine_ls_R_factor_all 0.0403
_refine_ls_R_factor_gt 0.0348
_refine_ls_shift/su_max 0.000
_refine_ls_shift/su_mean 0.000
_refine_ls_structure_factor_coef Fsqd
_refine_ls_weighting_details 'calc w=1/[\s^2^(Fo^2^)+(0.0300P)^2^+0.2000P] where P=(Fo^2^+2Fc^2^)/3'
_refine_ls_weighting_scheme calc
_refine_ls_wR_factor_gt 0.0768
_refine_ls_wR_factor_ref 0.0810
_reflns_number_gt 3339
_reflns_number_total 3689
_reflns_threshold_expression >2sigma(I)
_cod_data_source_file c5ce00901d2.cif
_cod_data_source_block Complex1
_cod_depositor_comments 'Adding full bibliography for 7221817--7221820.cif.'
_cod_original_cell_volume 631.44(7)
_cod_database_code 7221818
_chemical_oxdiff_formula 'C26 H26 Cu1 N6 O4'
_reflns_odcompleteness_completeness 99.98
_reflns_odcompleteness_iscentric 1
_reflns_odcompleteness_theta 31.44
_olex2_refinement_description
;
;
_olex2_submission_special_instructions 'No special instructions were received'

loop_
_space_group_symop_id
_space_group_symop_operation_xyz
1 'x, y, z'
2 '-x, -y, -z'

loop_
_atom_site_label
_atom_site_type_symbol
_atom_site_fract_x
_atom_site_fract_y
_atom_site_fract_z
_atom_site_U_iso_or_equiv
_atom_site_adp_type
_atom_site_occupancy
_atom_site_calc_flag
_atom_site_site_symmetry_order
_atom_site_refinement_flags_posn
_atom_site_refinement_flags_adp
_atom_site_refinement_flags_occupancy
Cu1 Cu 0.0000 0.0000 0.5000 0.01534(8) Uani 1 d 2 S T P
O1 O 0.25188(19) 0.1760(2) 1.04336(15) 0.0456(4) Uani 1 d 1 . . .
O2 O 0.00501(14) 0.23201(13) 0.40396(12) 0.0184(2) Uani 1 d 1 . . .
O3 O -0.21288(14) 0.21793(14) 0.60889(13) 0.0216(2) Uani 1 d 1 . . .
N1 N 0.15311(17) 0.04691(15) 0.60262(14) 0.0165(3) Uani 1 d 1 . . .
N2 N 0.45146(18) 0.19230(17) 0.82067(15) 0.0183(3) Uani 1 d 1 . . .
N3 N 0.5719(2) 0.3562(2) 1.20911(17) 0.0326(4) Uani 1 d 1 . . .
C1 C 0.3035(2) 0.12400(19) 0.53538(17) 0.0176(3) Uani 1 d 1 . . .
C2 C 0.4038(2) 0.17089(19) 0.60543(17) 0.0170(3) Uani 1 d 1 . . .
C3 C 0.3477(2) 0.14046(18) 0.75298(17) 0.0163(3) Uani 1 d 1 . . .
C4 C 0.1926(2) 0.0586(2) 0.82335(19) 0.0239(3) Uani 1 d 1 . . .
C5 C 0.1019(2) 0.0136(2) 0.74387(18) 0.0229(3) Uani 1 d 1 . . .
C6 C 0.3987(2) 0.2074(2) 0.96079(18) 0.0233(3) Uani 1 d 1 . . .
C7 C 0.5314(2) 0.2682(2) 1.01021(17) 0.0214(3) Uani 1 d 1 . . .
C8 C 0.7085(2) 0.2897(2) 0.93028(19) 0.0263(4) Uani 1 d 1 . . .
C9 C 0.8152(3) 0.3444(3) 0.9920(2) 0.0326(4) Uani 1 d 1 . . .
C10 C 0.7421(3) 0.3741(3) 1.1303(2) 0.0334(4) Uani 1 d 1 . . .
C11 C 0.4699(3) 0.3040(2) 1.14816(19) 0.0259(4) Uani 1 d 1 . . .
C12 C -0.1266(2) 0.29720(19) 0.49275(18) 0.0184(3) Uani 1 d 1 . . .
C13 C -0.1828(3) 0.4731(2) 0.4546(2) 0.0308(4) Uani 1 d 1 . . .
H1 H 0.339(2) 0.150(2) 0.435(2) 0.019(5) Uiso 1 d 1 . . .
H2 H 0.553(3) 0.217(2) 0.763(2) 0.028(5) Uiso 1 d 1 . . .
H2A H 0.506(3) 0.229(2) 0.551(2) 0.022(5) Uiso 1 d 1 . . .
H4 H 0.152(2) 0.031(2) 0.919(2) 0.023(5) Uiso 1 d 1 . . .
H5 H -0.004(3) -0.042(2) 0.791(2) 0.027(5) Uiso 1 d 1 . . .
H8 H 0.760(3) 0.263(3) 0.837(2) 0.034(6) Uiso 1 d 1 . . .
H9 H 0.940(3) 0.354(3) 0.942(3) 0.047(7) Uiso 1 d 1 . . .
H10 H 0.810(3) 0.408(3) 1.175(3) 0.047(7) Uiso 1 d 1 . . .
H11 H 0.347(3) 0.294(3) 1.206(2) 0.040(6) Uiso 1 d 1 . . .
H13A H -0.092(3) 0.530(3) 0.377(3) 0.043(6) Uiso 1 d 1 . . .
H13B H -0.281(3) 0.478(3) 0.425(3) 0.045(7) Uiso 1 d 1 . . .
H13C H -0.222(3) 0.524(3) 0.535(3) 0.061(8) Uiso 1 d 1 . . .

loop_
_atom_site_aniso_label
_atom_site_aniso_U_11
_atom_site_aniso_U_22
_atom_site_aniso_U_33
_atom_site_aniso_U_23
_atom_site_aniso_U_13
_atom_site_aniso_U_12
Cu1 0.01511(13) 0.01644(13) 0.01790(15) -0.00370(10) -0.00848(10) -0.00326(9)
O1 0.0354(8) 0.0809(12) 0.0240(7) -0.0175(7) 0.0008(6) -0.0343(8)
O2 0.0201(5) 0.0184(5) 0.0188(6) -0.0031(4) -0.0079(4) -0.0047(4)
O3 0.0167(5) 0.0269(6) 0.0233(6) -0.0067(5) -0.0077(5) -0.0013(4)
N1 0.0168(6) 0.0163(6) 0.0189(7) -0.0029(5) -0.0087(5) -0.0021(5)
N2 0.0169(6) 0.0240(7) 0.0167(7) -0.0042(5) -0.0066(5) -0.0069(5)
N3 0.0417(9) 0.0383(9) 0.0257(8) -0.0094(7) -0.0165(7) -0.0095(7)
C1 0.0163(7) 0.0212(7) 0.0170(8) -0.0032(6) -0.0072(6) -0.0023(6)
C2 0.0143(7) 0.0196(7) 0.0184(8) -0.0028(6) -0.0062(6) -0.0040(6)
C3 0.0171(7) 0.0164(7) 0.0186(8) -0.0036(6) -0.0091(6) -0.0017(5)
C4 0.0260(8) 0.0316(9) 0.0166(8) -0.0006(7) -0.0077(7) -0.0134(7)
C5 0.0211(8) 0.0281(8) 0.0213(8) -0.0006(7) -0.0075(7) -0.0119(7)
C6 0.0248(8) 0.0294(8) 0.0184(8) -0.0051(7) -0.0067(7) -0.0108(7)
C7 0.0269(8) 0.0223(7) 0.0189(8) -0.0025(6) -0.0107(7) -0.0080(6)
C8 0.0275(9) 0.0355(9) 0.0199(8) -0.0060(7) -0.0093(7) -0.0107(7)
C9 0.0303(10) 0.0449(11) 0.0292(10) -0.0065(8) -0.0134(8) -0.0153(8)
C10 0.0419(11) 0.0393(10) 0.0300(10) -0.0075(8) -0.0206(9) -0.0140(9)
C11 0.0324(9) 0.0288(9) 0.0199(8) -0.0050(7) -0.0106(7) -0.0074(7)
C12 0.0200(7) 0.0190(7) 0.0238(8) -0.0061(6) -0.0147(6) -0.0028(6)
C13 0.0401(11) 0.0211(8) 0.0388(12) -0.0075(8) -0.0231(9) 0.0040(8)

loop_
_atom_type_symbol
_atom_type_description
_atom_type_scat_dispersion_real
_atom_type_scat_dispersion_imag
_atom_type_scat_source
C C 0.0033 0.0016 'International Tables Vol C Tables 4.2.6.8 and 6.1.1.4'
H H 0.0000 0.0000 'International Tables Vol C Tables 4.2.6.8 and 6.1.1.4'
Cu Cu 0.3201 1.2651 'International Tables Vol C Tables 4.2.6.8 and 6.1.1.4'
N N 0.0061 0.0033 'International Tables Vol C Tables 4.2.6.8 and 6.1.1.4'
O O 0.0106 0.0060 'International Tables Vol C Tables 4.2.6.8 and 6.1.1.4'

loop_
_geom_angle_atom_site_label_1
_geom_angle_atom_site_label_2
_geom_angle_atom_site_label_3
_geom_angle
_geom_angle_site_symmetry_1
_geom_angle_site_symmetry_3
O2 Cu1 O2 180 2_556 .
N1 Cu1 O2 89.75(5) 2_556 .
N1 Cu1 O2 89.75(5) . 2_556
N1 Cu1 O2 90.25(5) . .
N1 Cu1 O2 90.25(5) 2_556 2_556
N1 Cu1 N1 180 2_556 .
C12 O2 Cu1 100.81(10) . .
C1 N1 Cu1 121.88(11) . .
C5 N1 Cu1 120.42(10) . .
C5 N1 C1 117.50(13) . .
C3 N2 H2 111.4(14) . .
C6 N2 C3 125.73(14) . .
C6 N2 H2 122.8(14) . .
C10 N3 C11 116.51(16) . .
N1 C1 C2 122.99(15) . .
N1 C1 H1 117.7(11) . .
C2 C1 H1 119.3(11) . .
C1 C2 C3 119.52(14) . .
C1 C2 H2A 118.2(12) . .
C3 C2 H2A 122.2(12) . .
C2 C3 N2 117.94(14) . .
C2 C3 C4 117.72(14) . .
C4 C3 N2 124.34(14) . .
C3 C4 H4 121.8(12) . .
C5 C4 C3 118.70(16) . .
C5 C4 H4 119.4(12) . .
N1 C5 C4 123.53(15) . .
N1 C5 H5 117.3(12) . .
C4 C5 H5 119.1(12) . .
O1 C6 N2 123.05(15) . .
O1 C6 C7 120.30(15) . .
N2 C6 C7 116.64(14) . .
C8 C7 C6 125.26(15) . .
C8 C7 C11 118.32(15) . .
C11 C7 C6 116.42(15) . .
C7 C8 H8 122.2(12) . .
C9 C8 C7 118.34(17) . .
C9 C8 H8 119.4(12) . .
C8 C9 H9 120.4(14) . .
C10 C9 C8 118.92(18) . .
C10 C9 H9 120.5(14) . .
N3 C10 C9 124.04(16) . .
N3 C10 H10 115.1(15) . .
C9 C10 H10 120.8(16) . .
N3 C11 C7 123.85(17) . .
N3 C11 H11 115.4(13) . .
C7 C11 H11 120.7(13) . .
O2 C12 C13 118.62(16) . .
O3 C12 O2 121.89(14) . .
O3 C12 C13 119.46(16) . .
C12 C13 H13A 112.4(14) . .
C12 C13 H13B 108.9(14) . .
C12 C13 H13C 109.8(17) . .
H13A C13 H13B 107(2) . .
H13A C13 H13C 113(2) . .
H13B C13 H13C 106(2) . .

loop_
_geom_bond_atom_site_label_1
_geom_bond_atom_site_label_2
_geom_bond_distance
_geom_bond_site_symmetry_2
Cu1 O2 2.0013(11) 2_556
Cu1 O2 2.0013(11) .
Cu1 N1 1.9839(12) 2_556
Cu1 N1 1.9839(12) .
O1 C6 1.217(2) .
O2 C12 1.2715(19) .
O3 C12 1.255(2) .
N1 C1 1.343(2) .
N1 C5 1.337(2) .
N2 C3 1.4012(18) .
N2 C6 1.368(2) .
N2 H2 0.85(2) .
N3 C10 1.338(3) .
N3 C11 1.340(2) .
C1 C2 1.378(2) .
C1 H1 0.952(19) .
C2 C3 1.395(2) .
C2 H2A 0.95(2) .
C3 C4 1.396(2) .
C4 C5 1.387(2) .
C4 H4 0.91(2) .
C5 H5 0.95(2) .
C6 C7 1.502(2) .
C7 C8 1.391(2) .
C7 C11 1.396(2) .
C8 C9 1.386(2) .
C8 H8 0.96(2) .
C9 C10 1.384(3) .
C9 H9 0.96(2) .
C10 H10 0.92(2) .
C11 H11 0.97(2) .
C12 C13 1.504(2) .
C13 H13A 0.97(2) .
C13 H13B 0.93(2) .
C13 H13C 0.93(3) .

loop_
_geom_hbond_atom_site_label_D
_geom_hbond_atom_site_label_H
_geom_hbond_atom_site_label_A
_geom_hbond_distance_DH
_geom_hbond_distance_HA
_geom_hbond_distance_DA
_geom_hbond_angle_DHA
_geom_hbond_site_symmetry_A
N2 H2 O3 0.85(2) 1.99(2) 2.8188(18) 164.2(19) 1_655

loop_
_geom_torsion_atom_site_label_1
_geom_torsion_atom_site_label_2
_geom_torsion_atom_site_label_3
_geom_torsion_atom_site_label_4
_geom_torsion
C2 C3 N2 C6 164.03(16)
C3 N2 C6 O1 0.2(3)
C4 C3 N2 C6 -16.7(3)
C7 C6 N2 C3 -178.96(14)
C8 C7 C6 O1 172.07(19)
C8 C7 C6 N2 -8.8(3)
C11 C7 C6 O1 -7.4(3)
C11 C7 C6 N2 171.79(15)
